data_7222731
loop_
_publ_author_name
'Emmerling, F.'
'Idilbi, M.'
'Roehr, C.'

_publ_section_title
;
 Neue Oxopnictate A(I)3 M(V) O4: Darstellung und Kristallstruktur von A3
 As O4 (A = K, Rb, Cs) und K3 Bi O4
;
_journal_name_full
;
Zeitschrift fuer Naturforschung, Teil B. Anorganische Chemie, Organische 
Chemie (42,1987-)
;
_journal_page_first 599
_journal_page_last 604
_journal_volume 57
_journal_year 2002
_chemical_formula_sum 'As K3 O4'
_chemical_name_systematic 'K3 (As O4)'
_space_group_IT_number 66
_symmetry_space_group_name_Hall '-C 2 2c'
_symmetry_space_group_name_H-M 'C c c m'
_cell_angle_alpha 90
_cell_angle_beta 90
_cell_angle_gamma 90
_cell_formula_units_Z 16
_cell_length_a 10.6011
_cell_length_b 11.3521
_cell_length_c 16.9401
_cell_volume 2038.652
_citation_journal_id_ASTM ZNBSEN
_cod_data_source_file Emmerling_ZNBSEN_2002_575.cif
_cod_data_source_block As1K3O4
_cod_original_formula_sum 'As1 K3 O4'
_cod_database_code 7222731

loop_
_symmetry_equiv_pos_as_xyz
x,y,z
-x,-y,z
x,-y,-z+1/2
-x,y,-z+1/2
-x,-y,-z
x,y,-z
-x,y,z-1/2
x,-y,z-1/2
x+1/2,y+1/2,z
-x+1/2,-y+1/2,z
x+1/2,-y+1/2,-z+1/2
-x+1/2,y+1/2,-z+1/2
-x+1/2,-y+1/2,-z
x+1/2,y+1/2,-z
-x+1/2,y+1/2,z-1/2
x+1/2,-y+1/2,z-1/2

loop_
_atom_site_label
_atom_site_type_symbol
_atom_site_fract_x
_atom_site_fract_y
_atom_site_fract_z
_atom_site_occupancy
_atom_site_U_iso_or_equiv
K5 K+1 0.25 0.25 0.3447 1 0.0
K1 K+1 0.5594 0.2576 0 1 0.0
As2 As+5 0 0.25345 0.25 1 0.0
K2 K+1 0 0.5 0.13807 1 0.0
O4 O-2 0.1277 0.3398 0.2403 1 0.0
O1 O-2 0.3812 0.1016 0 1 0.0
As1 As+5 0.26214 0.00274 0 1 0.0
K6 K+1 0 0 0.0995 1 0.0
K3 K+1 0.25 0.25 0.10896 1 0.0
O3 O-2 0.2673 0.0819 0.4194 1 0.0
O2 O-2 0.1267 0.0794 0 1 0.0
O5 O-2 0.0169 0.1664 0.3303 1 0.0
K4 K+1 0.1969 0 0.25 1 0.0
